data_7716793
loop_
_publ_author_name
'Chauhan, Chetan'
'Tanuj, ?'
'Kumar, Rajesh'
'Kumar, Jitendra'
'Sharma, Subhash'
'Benmansour, Samia'
'Kumar, Santosh'

_publ_section_title
;
 Synthesis, structural characterization, DFT and molecular dynamics
 simulations of dinuclear (&#x3bc;-hydroxo)-bridged triethanolamine
 copper(II) complexes: efficient candidates towards visible light-mediated
 photo-Fenton degradation of organic dyes.
;
_journal_issue 32
_journal_name_full 'Dalton transactions (Cambridge, England : 2003)'
_journal_page_first 13638
_journal_page_last 13661
_journal_paper_doi 10.1039/d4dt01463d
_journal_volume 53
_journal_year 2024
_chemical_formula_moiety 'C26 H34 Cu2 F4 N2 O10, 2(H2 O)'
_chemical_formula_sum 'C26 H38 Cu2 F4 N2 O12'
_chemical_formula_weight 773.66
_space_group_crystal_system triclinic
_space_group_IT_number 2
_space_group_name_Hall '-P 1'
_space_group_name_H-M_alt 'P -1'
_atom_sites_solution_hydrogens mixed
_atom_sites_solution_primary dual
_audit_creation_date 2023-02-23
_audit_creation_method
;
Olex2 1.5
(compiled 2022.04.07 svn.rca3783a0 for OlexSys, GUI svn.r6498)
;
_audit_update_record
;
2024-03-11 deposited with the CCDC.	2024-07-19 downloaded from the CCDC.
;
_cell_angle_alpha 74.282(2)
_cell_angle_beta 89.651(2)
_cell_angle_gamma 65.016(3)
_cell_formula_units_Z 1
_cell_length_a 7.5237(2)
_cell_length_b 8.2475(2)
_cell_length_c 14.3873(4)
_cell_measurement_reflns_used 4538
_cell_measurement_temperature 119.99(10)
_cell_measurement_theta_max 66.5150
_cell_measurement_theta_min 6.0560
_cell_volume 772.93(4)
_computing_cell_refinement 'CrysAlisPro 1.171.42.49 (Rigaku OD, 2022)'
_computing_data_collection 'CrysAlisPro 1.171.42.49 (Rigaku OD, 2022)'
_computing_data_reduction 'CrysAlisPro 1.171.42.49 (Rigaku OD, 2022)'
_computing_molecular_graphics 'Olex2 1.5 (Dolomanov et al., 2009)'
_computing_publication_material 'Olex2 1.5 (Dolomanov et al., 2009)'
_computing_structure_refinement 'SHELXL 2018/3 (Sheldrick, 2015)'
_computing_structure_solution 'SHELXT 2018/2 (Sheldrick, 2018)'
_diffrn_ambient_environment N~2~
_diffrn_ambient_temperature 119.99(10)
_diffrn_detector 'Hybrid Pixel Array Detector'
_diffrn_detector_area_resol_mean 10.0000
_diffrn_detector_type HyPix
_diffrn_measured_fraction_theta_full 0.997
_diffrn_measured_fraction_theta_max 0.997
_diffrn_measurement_details
;
List of Runs (angles in degrees, time in seconds):

  # Type    Start    End  Width  t~exp~   \w     \q     \k     \f   Frames
#--------------------------------------------------------------------------
  1  \w    -38.00   5.00   0.50    0.10    --  -46.98  38.00-120.00   86
  2  \w    -12.00  29.00   0.50    0.10    --  -46.98  19.00 -90.00   82
  3  \w     -2.00  29.00   0.50    0.10    --  -46.98  19.00 -60.00   62
  4  \w     -7.00  29.00   0.50    0.10    --  -46.98  19.00 150.00   72
  5  \w   -108.00 -82.00   0.50    0.10    --  -46.98   0.00  90.00   52
  6  \w    -35.00  26.00   0.50    0.10    --  -46.98  38.00  30.00  122
  7  \w    -70.00 -30.00   0.50    0.25    -- -103.00  61.00-120.00   80
  8  \w    -69.00 -32.00   0.50    0.25    -- -103.00  61.00-180.00   74
  9  \w    -67.00 -30.00   0.50    0.25    -- -103.00  61.00 -90.00   74
 10  \w    -64.00 -39.00   0.50    0.25    -- -103.00  61.00   0.00   50
 11  \w    -71.00 -33.00   0.50    0.25    -- -103.00 125.00  60.00   76
 12  \w   -104.00 -78.00   0.50    0.25    -- -103.00 125.00  60.00   52
 13  \w    -66.00 -21.00   0.50    0.10    --  -46.98  84.00 -93.00   90
 14  \w    -15.00  26.00   0.50    0.10    --  -46.98  84.00 -93.00   82
 15  \w    -97.00 -67.00   0.50    0.25    -- -103.00  84.00 -93.00   60
 16  \w   -114.00 -89.00   0.50    0.25    -- -103.00 -15.00  30.00   50
 17  \w   -156.00-102.00   0.50    0.25    -- -103.00 -84.00 146.00  108
 18  \w   -148.00-123.00   0.50    0.25    -- -103.00 -15.00  30.00   50
 19  \w   -170.00 -75.00   0.50    0.25    -- -103.00-125.00 -60.00  190
 20  \w   -174.00 -91.00   0.50    0.25    -- -103.00 -30.00-180.00  166
 21  \w    -23.00  16.00   0.50    0.10    --   46.98 -19.00-120.00   78
 22  \w     39.00  76.00   0.50    0.25    --  106.08 -61.00-150.00   74
 23  \w     34.00  65.00   0.50    0.25    --  106.08 -61.00 -60.00   62
 24  \w     37.00  68.00   0.50    0.25    --  106.08 -61.00 -30.00   62
 25  \w     37.00  62.00   0.50    0.25    --  106.08 -61.00   0.00   50
 26  \w     76.00 108.00   0.50    0.25    --  106.08-125.00   0.00   64
 27  \w     37.00 100.00   0.50    0.25    --  106.08 -95.00 -30.00  126
 28  \w     40.00  71.00   0.50    0.25    --  106.08-125.00   0.00   62
 29  \w     16.00  52.00   0.50    0.10    --   46.98 -84.00 146.00   72
 30  \w    -20.00  12.00   0.50    0.10    --   46.98 -84.00 146.00   64
 31  \w     36.00 103.00   0.50    0.25    --  106.08 -95.00  60.00  134
 32  \w     62.00 109.00   0.50    0.25    --  106.08 -84.00 146.00   94
 33  \w     55.00 104.00   0.50    0.25    --  106.08 -95.00 150.00   98
 34  \w     87.00 157.00   0.50    0.25    --  106.08  84.00 -93.00  140
 35  \w    108.00 176.00   0.50    0.25    --  106.08  30.00 -30.00  136
 36  \w    140.00 166.00   0.50    0.25    --  106.08   0.00-150.00   52
;
_diffrn_measurement_device 'four-circle diffractometer'
_diffrn_measurement_device_type 'XtaLAB Synergy R, DW system, HyPix'
_diffrn_measurement_method '\w scans'
_diffrn_orient_matrix_type 'CrysAlisPro convention (1999,Acta A55,543-557)'
_diffrn_orient_matrix_UB_11 0.0304239000
_diffrn_orient_matrix_UB_12 -0.0764433000
_diffrn_orient_matrix_UB_13 -0.0883251000
_diffrn_orient_matrix_UB_21 -0.2154891000
_diffrn_orient_matrix_UB_22 0.1352670000
_diffrn_orient_matrix_UB_23 -0.0437441000
_diffrn_orient_matrix_UB_31 0.0668527000
_diffrn_orient_matrix_UB_32 0.1496824000
_diffrn_orient_matrix_UB_33 -0.0534102000
_diffrn_radiation_monochromator mirror
_diffrn_radiation_probe x-ray
_diffrn_radiation_type 'Cu K\a'
_diffrn_radiation_wavelength 1.54184
_diffrn_reflns_av_R_equivalents 0.0276
_diffrn_reflns_av_unetI/netI 0.0313
_diffrn_reflns_Laue_measured_fraction_full 0.997
_diffrn_reflns_Laue_measured_fraction_max 0.997
_diffrn_reflns_limit_h_max 8
_diffrn_reflns_limit_h_min -8
_diffrn_reflns_limit_k_max 9
_diffrn_reflns_limit_k_min -8
_diffrn_reflns_limit_l_max 16
_diffrn_reflns_limit_l_min -17
_diffrn_reflns_number 7737
_diffrn_reflns_point_group_measured_fraction_full 0.997
_diffrn_reflns_point_group_measured_fraction_max 0.997
_diffrn_reflns_theta_full 66.664
_diffrn_reflns_theta_max 66.664
_diffrn_reflns_theta_min 6.080
_diffrn_source 'Rotating-anode X-ray tube'
_diffrn_source_type 'Rigaku (Cu) X-ray Source'
_exptl_absorpt_coefficient_mu 2.495
_exptl_absorpt_correction_T_max 1.00000
_exptl_absorpt_correction_T_min 0.86325
_exptl_absorpt_correction_type multi-scan
_exptl_absorpt_process_details
;
CrysAlisPro 1.171.42.49 (Rigaku Oxford Diffraction, 2022)
Empirical absorption correction using spherical harmonics,
implemented in SCALE3 ABSPACK scaling algorithm.
;
_exptl_crystal_colour blue
_exptl_crystal_colour_primary blue
_exptl_crystal_density_diffrn 1.662
_exptl_crystal_description block
_exptl_crystal_F_000 398
_exptl_crystal_size_max 0.1
_exptl_crystal_size_mid 0.07
_exptl_crystal_size_min 0.04
_refine_diff_density_max 0.315
_refine_diff_density_min -0.296
_refine_diff_density_rms 0.056
_refine_ls_extinction_method none
_refine_ls_goodness_of_fit_ref 1.054
_refine_ls_hydrogen_treatment constr
_refine_ls_matrix_type full
_refine_ls_number_parameters 213
_refine_ls_number_reflns 2716
_refine_ls_number_restraints 0
_refine_ls_restrained_S_all 1.054
_refine_ls_R_factor_all 0.0305
_refine_ls_R_factor_gt 0.0266
_refine_ls_shift/su_max 0.001
_refine_ls_shift/su_mean 0.000
_refine_ls_structure_factor_coef Fsqd
_refine_ls_weighting_details 'w=1/[\s^2^(Fo^2^)+(0.0301P)^2^+0.4211P] where P=(Fo^2^+2Fc^2^)/3'
_refine_ls_weighting_scheme calc
_refine_ls_wR_factor_gt 0.0652
_refine_ls_wR_factor_ref 0.0668
_reflns_Friedel_coverage 0.000
_reflns_number_gt 2459
_reflns_number_total 2716
_reflns_threshold_expression 'I > 2\s(I)'
_cod_data_source_file d4dt01463d2.cif
_cod_data_source_block crys502a
_cod_depositor_comments 'Adding full bibliography for 7716793--7716795.cif.'
_cod_database_code 7716793
_shelx_shelxl_version_number 2018/3
_chemical_oxdiff_formula 'C11 H10 N O'
_shelx_space_group_comment
;
The symmetry employed for this shelxl refinement is uniquely defined
by the following loop, which should always be used as a source of
symmetry information in preference to the above space-group names.
They are only intended as comments.
;
_shelx_estimated_absorpt_t_max 0.907
_shelx_estimated_absorpt_t_min 0.788
_olex2_refinement_description
;
1. Fixed Uiso
 At 1.2 times of:
  All C(H) groups, All C(H,H) groups
 At 1.5 times of:
  All O(H) groups, All O(H,H) groups
2.a Free rotating group:
 O1W(H1WA,H1WB)
2.b Secondary CH2 refined with riding coordinates:
 C15(H15A,H15B), C13(H13A,H13B), C11(H11A,H11B), C12(H12A,H12B), C16(H16A,
 H16B), C14(H14A,H14B)
2.c Aromatic/amide H refined with riding coordinates:
 C7(H7), C3(H3), C5(H5)
2.d Idealised tetrahedral OH refined as rotating group:
 O12(H12), O13(H13)
;
_olex2_submission_original_sample_id A-TEA
_olex2_submission_special_instructions 'No special instructions were received'
_oxdiff_exptl_absorpt_empirical_details
;
Empirical correction (ABSPACK) includes:
- Absorption correction using spherical harmonics
- Frame scaling
;
_oxdiff_exptl_absorpt_empirical_full_max 1.916
_oxdiff_exptl_absorpt_empirical_full_min 0.596

loop_
_space_group_symop_operation_xyz
'x, y, z'
'-x, -y, -z'

loop_
_atom_site_label
_atom_site_type_symbol
_atom_site_fract_x
_atom_site_fract_y
_atom_site_fract_z
_atom_site_U_iso_or_equiv
_atom_site_adp_type
_atom_site_occupancy
_atom_site_site_symmetry_order
_atom_site_calc_flag
_atom_site_refinement_flags_posn
_atom_site_refinement_flags_adp
_atom_site_refinement_flags_occupancy
_atom_site_disorder_assembly
_atom_site_disorder_group
Cu1 Cu 0.54138(4) 0.95056(3) 0.60532(2) 0.01353(10) Uani 1 1 d . . . . .
O11 O 0.66268(18) 0.85803(17) 0.49934(9) 0.0147(3) Uani 1 1 d . . . . .
O1 O 0.74205(19) 0.75312(17) 0.71063(10) 0.0186(3) Uani 1 1 d . . . . .
F1 F 1.0649(2) 0.08735(19) 1.05794(10) 0.0443(4) Uani 1 1 d . . . . .
F2 F 1.3894(2) 0.4505(2) 0.91729(11) 0.0452(4) Uani 1 1 d . . . . .
O12 O 0.7181(2) 1.16550(19) 0.32680(10) 0.0217(3) Uani 1 1 d . . . . .
H12 H 0.620523 1.263403 0.294702 0.033 Uiso 1 1 calc R U . . .
O13 O 0.2600(2) 0.88159(18) 0.39744(10) 0.0209(3) Uani 1 1 d . . . . .
H13 H 0.199359 0.840315 0.439434 0.031 Uiso 1 1 calc R U . . .
O1W O 0.0731(2) 0.76395(19) 0.54020(11) 0.0211(3) Uani 1 1 d G . . . .
H1WA H 0.111607 0.796579 0.586072 0.032 Uiso 1 1 d G U . . .
H1WB H -0.055278 0.817647 0.535605 0.032 Uiso 1 1 d G U . . .
O2 O 0.6137(2) 0.54690(19) 0.75731(11) 0.0257(3) Uani 1 1 d . . . . .
N00A N 0.5966(2) 0.8773(2) 0.31125(11) 0.0149(3) Uani 1 1 d . . . . .
C1 C 0.7435(3) 0.6008(2) 0.76211(14) 0.0167(4) Uani 1 1 d . . . . .
C2 C 0.9203(3) 0.4782(3) 0.83891(14) 0.0173(4) Uani 1 1 d . . . . .
C15 C 0.4475(3) 0.8365(3) 0.26639(14) 0.0193(4) Uani 1 1 d . . . . .
H15A H 0.514878 0.746486 0.229588 0.023 Uiso 1 1 calc R U . . .
H15B H 0.349513 0.953523 0.219715 0.023 Uiso 1 1 calc R U . . .
C13 C 0.6768(3) 0.9732(3) 0.23184(14) 0.0192(4) Uani 1 1 d . . . . .
H13A H 0.564909 1.077409 0.185222 0.023 Uiso 1 1 calc R U . . .
H13B H 0.754628 0.883622 0.196608 0.023 Uiso 1 1 calc R U . . .
C11 C 0.7140(3) 0.6818(2) 0.48383(14) 0.0168(4) Uani 1 1 d . . . . .
H11A H 0.603924 0.645891 0.495288 0.020 Uiso 1 1 calc R U . . .
H11B H 0.832488 0.583989 0.528748 0.020 Uiso 1 1 calc R U . . .
C12 C 0.7563(3) 0.7028(3) 0.37786(14) 0.0176(4) Uani 1 1 d . . . . .
H12A H 0.884974 0.707916 0.371121 0.021 Uiso 1 1 calc R U . . .
H12B H 0.764444 0.592661 0.359554 0.021 Uiso 1 1 calc R U . . .
C16 C 0.3411(3) 0.7565(3) 0.34076(15) 0.0209(4) Uani 1 1 d . . . . .
H16A H 0.234598 0.743663 0.307893 0.025 Uiso 1 1 calc R U . . .
H16B H 0.434324 0.631247 0.382851 0.025 Uiso 1 1 calc R U . . .
C7 C 1.0817(3) 0.5194(3) 0.83938(15) 0.0219(4) Uani 1 1 d . . . . .
H7 H 1.086806 0.619545 0.789580 0.026 Uiso 1 1 calc R U . . .
C3 C 0.9138(3) 0.3305(3) 0.91158(15) 0.0228(4) Uani 1 1 d . . . . .
H3 H 0.804520 0.301325 0.910949 0.027 Uiso 1 1 calc R U . . .
C14 C 0.8069(3) 1.0511(3) 0.26566(16) 0.0236(4) Uani 1 1 d . . . . .
H14A H 0.932079 0.945371 0.301267 0.028 Uiso 1 1 calc R U . . .
H14B H 0.839846 1.125624 0.207837 0.028 Uiso 1 1 calc R U . . .
C4 C 1.0705(3) 0.2280(3) 0.98435(15) 0.0277(5) Uani 1 1 d . . . . .
C6 C 1.2337(3) 0.4107(3) 0.91420(16) 0.0276(5) Uani 1 1 d . . . . .
C5 C 1.2334(3) 0.2631(3) 0.98785(16) 0.0302(5) Uani 1 1 d . . . . .
H5 H 1.340474 0.189344 1.038479 0.036 Uiso 1 1 calc R U . . .

loop_
_atom_site_aniso_label
_atom_site_aniso_U_11
_atom_site_aniso_U_22
_atom_site_aniso_U_33
_atom_site_aniso_U_23
_atom_site_aniso_U_13
_atom_site_aniso_U_12
Cu1 0.01307(15) 0.01205(15) 0.01151(15) -0.00294(10) 0.00018(10) -0.00214(11)
O11 0.0139(6) 0.0127(6) 0.0143(6) -0.0044(5) 0.0005(5) -0.0027(5)
O1 0.0177(7) 0.0162(7) 0.0161(7) -0.0009(5) -0.0009(5) -0.0043(5)
F1 0.0647(10) 0.0308(7) 0.0237(7) 0.0095(6) -0.0062(7) -0.0185(7)
F2 0.0269(7) 0.0699(10) 0.0378(8) -0.0088(7) -0.0041(6) -0.0245(7)
O12 0.0193(7) 0.0220(7) 0.0222(7) -0.0069(6) -0.0008(6) -0.0072(6)
O13 0.0232(7) 0.0221(7) 0.0239(8) -0.0119(6) 0.0096(6) -0.0129(6)
O1W 0.0170(7) 0.0216(7) 0.0277(8) -0.0104(6) 0.0055(6) -0.0093(6)
O2 0.0237(7) 0.0178(7) 0.0335(8) -0.0051(6) -0.0052(6) -0.0084(6)
N00A 0.0131(7) 0.0148(8) 0.0146(8) -0.0041(6) 0.0005(6) -0.0042(6)
C1 0.0186(9) 0.0140(9) 0.0140(9) -0.0062(7) 0.0017(7) -0.0027(7)
C2 0.0196(10) 0.0152(9) 0.0141(9) -0.0063(7) 0.0022(8) -0.0036(8)
C15 0.0183(9) 0.0212(10) 0.0197(10) -0.0106(8) 0.0003(8) -0.0071(8)
C13 0.0200(10) 0.0207(10) 0.0160(10) -0.0070(8) 0.0055(8) -0.0072(8)
C11 0.0157(9) 0.0118(9) 0.0184(10) -0.0053(7) 0.0002(7) -0.0015(7)
C12 0.0158(9) 0.0145(9) 0.0160(10) -0.0047(7) -0.0008(7) -0.0004(7)
C16 0.0199(10) 0.0204(10) 0.0273(11) -0.0128(8) 0.0043(8) -0.0100(8)
C7 0.0239(10) 0.0221(10) 0.0177(10) -0.0062(8) 0.0034(8) -0.0080(8)
C3 0.0294(11) 0.0187(10) 0.0185(10) -0.0054(8) 0.0027(8) -0.0089(8)
C14 0.0190(10) 0.0250(10) 0.0291(11) -0.0101(9) 0.0095(9) -0.0106(8)
C4 0.0392(12) 0.0185(10) 0.0154(10) -0.0009(8) 0.0008(9) -0.0058(9)
C6 0.0198(10) 0.0355(12) 0.0242(11) -0.0118(9) 0.0012(9) -0.0072(9)
C5 0.0281(11) 0.0311(12) 0.0168(10) -0.0062(9) -0.0057(9) 0.0000(9)

loop_
_atom_type_symbol
_atom_type_description
_atom_type_scat_dispersion_real
_atom_type_scat_dispersion_imag
_atom_type_scat_source
C C 0.0181 0.0091 'International Tables Vol C Tables 4.2.6.8 and 6.1.1.4'
H H 0.0000 0.0000 'International Tables Vol C Tables 4.2.6.8 and 6.1.1.4'
Cu Cu -1.9646 0.5888 'International Tables Vol C Tables 4.2.6.8 and 6.1.1.4'
F F 0.0727 0.0534 'International Tables Vol C Tables 4.2.6.8 and 6.1.1.4'
N N 0.0311 0.0180 'International Tables Vol C Tables 4.2.6.8 and 6.1.1.4'
O O 0.0492 0.0322 'International Tables Vol C Tables 4.2.6.8 and 6.1.1.4'

loop_
_geom_angle_atom_site_label_1
_geom_angle_atom_site_label_2
_geom_angle_atom_site_label_3
_geom_angle
_geom_angle_site_symmetry_1
_geom_angle_site_symmetry_3
_geom_angle_publ_flag
O11 Cu1 Cu1 41.37(4) 2_676 2_676 ?
O11 Cu1 Cu1 41.67(4) . 2_676 ?
O11 Cu1 O11 83.04(5) . 2_676 ?
O11 Cu1 O1 96.79(5) . . ?
O11 Cu1 O1 178.15(5) 2_676 . ?
O11 Cu1 O13 91.93(5) . 2_676 ?
O11 Cu1 O13 96.62(5) 2_676 2_676 ?
O11 Cu1 N00A 162.80(6) . 2_676 ?
O11 Cu1 N00A 85.03(6) 2_676 2_676 ?
O1 Cu1 Cu1 138.43(4) . 2_676 ?
O1 Cu1 O13 85.22(5) . 2_676 ?
O1 Cu1 N00A 95.53(6) . 2_676 ?
O13 Cu1 Cu1 95.72(4) 2_676 2_676 ?
N00A Cu1 Cu1 125.31(4) 2_676 2_676 ?
N00A Cu1 O13 77.17(5) 2_676 2_676 ?
Cu1 O11 Cu1 96.96(5) . 2_676 ?
C11 O11 Cu1 108.00(10) . 2_676 ?
C11 O11 Cu1 129.72(11) . . ?
C1 O1 Cu1 128.25(12) . . ?
C14 O12 H12 109.5 . . ?
Cu1 O13 H13 134.4 2_676 . ?
C16 O13 Cu1 108.30(10) . 2_676 ?
C16 O13 H13 109.5 . . ?
H1WA O1W H1WB 104.5 . . ?
C15 N00A Cu1 108.59(11) . 2_676 ?
C15 N00A C12 111.42(14) . . ?
C13 N00A Cu1 109.82(11) . 2_676 ?
C13 N00A C15 108.27(15) . . ?
C13 N00A C12 111.89(14) . . ?
C12 N00A Cu1 106.80(11) . 2_676 ?
O1 C1 C2 115.24(16) . . ?
O2 C1 O1 126.76(18) . . ?
O2 C1 C2 117.97(16) . . ?
C7 C2 C1 120.21(17) . . ?
C3 C2 C1 118.79(17) . . ?
C3 C2 C7 120.91(18) . . ?
N00A C15 H15A 109.1 . . ?
N00A C15 H15B 109.1 . . ?
N00A C15 C16 112.69(16) . . ?
H15A C15 H15B 107.8 . . ?
C16 C15 H15A 109.1 . . ?
C16 C15 H15B 109.1 . . ?
N00A C13 H13A 108.6 . . ?
N00A C13 H13B 108.6 . . ?
N00A C13 C14 114.46(16) . . ?
H13A C13 H13B 107.6 . . ?
C14 C13 H13A 108.6 . . ?
C14 C13 H13B 108.6 . . ?
O11 C11 H11A 110.4 . . ?
O11 C11 H11B 110.4 . . ?
O11 C11 C12 106.85(14) . . ?
H11A C11 H11B 108.6 . . ?
C12 C11 H11A 110.4 . . ?
C12 C11 H11B 110.4 . . ?
N00A C12 C11 110.48(15) . . ?
N00A C12 H12A 109.6 . . ?
N00A C12 H12B 109.6 . . ?
C11 C12 H12A 109.6 . . ?
C11 C12 H12B 109.6 . . ?
H12A C12 H12B 108.1 . . ?
O13 C16 C15 107.56(15) . . ?
O13 C16 H16A 110.2 . . ?
O13 C16 H16B 110.2 . . ?
C15 C16 H16A 110.2 . . ?
C15 C16 H16B 110.2 . . ?
H16A C16 H16B 108.5 . . ?
C2 C7 H7 121.0 . . ?
C6 C7 C2 118.01(19) . . ?
C6 C7 H7 121.0 . . ?
C2 C3 H3 121.0 . . ?
C4 C3 C2 117.98(19) . . ?
C4 C3 H3 121.0 . . ?
O12 C14 C13 113.70(15) . . ?
O12 C14 H14A 108.8 . . ?
O12 C14 H14B 108.8 . . ?
C13 C14 H14A 108.8 . . ?
C13 C14 H14B 108.8 . . ?
H14A C14 H14B 107.7 . . ?
F1 C4 C3 119.2(2) . . ?
F1 C4 C5 117.56(19) . . ?
C3 C4 C5 123.2(2) . . ?
F2 C6 C7 119.0(2) . . ?
F2 C6 C5 117.89(19) . . ?
C7 C6 C5 123.1(2) . . ?
C4 C5 C6 116.8(2) . . ?
C4 C5 H5 121.6 . . ?
C6 C5 H5 121.6 . . ?

loop_
_geom_bond_atom_site_label_1
_geom_bond_atom_site_label_2
_geom_bond_distance
_geom_bond_site_symmetry_2
_geom_bond_publ_flag
Cu1 Cu1 2.9142(5) 2_676 ?
Cu1 O11 1.9405(13) . ?
Cu1 O11 1.9518(12) 2_676 ?
Cu1 O1 1.9598(13) . ?
Cu1 O13 2.4223(13) 2_676 ?
Cu1 N00A 2.0482(15) 2_676 ?
O11 C11 1.418(2) . ?
O1 C1 1.270(2) . ?
F1 C4 1.358(3) . ?
F2 C6 1.348(3) . ?
O12 H12 0.8400 . ?
O12 C14 1.421(2) . ?
O13 H13 0.8400 . ?
O13 C16 1.421(2) . ?
O1W H1WA 0.8697 . ?
O1W H1WB 0.8701 . ?
O2 C1 1.241(2) . ?
N00A C15 1.494(2) . ?
N00A C13 1.483(2) . ?
N00A C12 1.497(2) . ?
C1 C2 1.513(3) . ?
C2 C7 1.393(3) . ?
C2 C3 1.393(3) . ?
C15 H15A 0.9900 . ?
C15 H15B 0.9900 . ?
C15 C16 1.508(3) . ?
C13 H13A 0.9900 . ?
C13 H13B 0.9900 . ?
C13 C14 1.521(3) . ?
C11 H11A 0.9900 . ?
C11 H11B 0.9900 . ?
C11 C12 1.534(3) . ?
C12 H12A 0.9900 . ?
C12 H12B 0.9900 . ?
C16 H16A 0.9900 . ?
C16 H16B 0.9900 . ?
C7 H7 0.9500 . ?
C7 C6 1.377(3) . ?
C3 H3 0.9500 . ?
C3 C4 1.376(3) . ?
C14 H14A 0.9900 . ?
C14 H14B 0.9900 . ?
C4 C5 1.377(3) . ?
C6 C5 1.381(3) . ?
C5 H5 0.9500 . ?

loop_
_geom_torsion_atom_site_label_1
_geom_torsion_atom_site_label_2
_geom_torsion_atom_site_label_3
_geom_torsion_atom_site_label_4
_geom_torsion
_geom_torsion_site_symmetry_1
_geom_torsion_site_symmetry_2
_geom_torsion_site_symmetry_3
_geom_torsion_site_symmetry_4
_geom_torsion_publ_flag
Cu1 O11 C11 C12 166.21(11) . . . . ?
Cu1 O11 C11 C12 50.39(15) 2_676 . . . ?
Cu1 O1 C1 O2 -1.6(3) . . . . ?
Cu1 O1 C1 C2 -179.34(11) . . . . ?
Cu1 O13 C16 C15 -26.28(17) 2_676 . . . ?
Cu1 N00A C15 C16 -54.93(17) 2_676 . . . ?
Cu1 N00A C13 C14 52.55(18) 2_676 . . . ?
Cu1 N00A C12 C11 20.75(17) 2_676 . . . ?
O11 C11 C12 N00A -47.09(19) . . . . ?
O1 C1 C2 C7 -10.4(2) . . . . ?
O1 C1 C2 C3 166.27(17) . . . . ?
F1 C4 C5 C6 -177.88(19) . . . . ?
F2 C6 C5 C4 178.47(19) . . . . ?
O2 C1 C2 C7 171.65(18) . . . . ?
O2 C1 C2 C3 -11.7(3) . . . . ?
N00A C15 C16 O13 54.0(2) . . . . ?
N00A C13 C14 O12 -51.6(2) . . . . ?
C1 C2 C7 C6 176.08(17) . . . . ?
C1 C2 C3 C4 -175.89(17) . . . . ?
C2 C7 C6 F2 -178.58(18) . . . . ?
C2 C7 C6 C5 0.4(3) . . . . ?
C2 C3 C4 F1 177.74(17) . . . . ?
C2 C3 C4 C5 -0.9(3) . . . . ?
C15 N00A C13 C14 170.96(15) . . . . ?
C15 N00A C12 C11 -97.68(17) . . . . ?
C13 N00A C15 C16 -174.12(15) . . . . ?
C13 N00A C12 C11 140.95(15) . . . . ?
C12 N00A C15 C16 62.4(2) . . . . ?
C12 N00A C13 C14 -65.9(2) . . . . ?
C7 C2 C3 C4 0.7(3) . . . . ?
C7 C6 C5 C4 -0.5(3) . . . . ?
C3 C2 C7 C6 -0.5(3) . . . . ?
C3 C4 C5 C6 0.8(3) . . . . ?
